data_4120646
loop_
_publ_author_name
'Wang, Xiaowu'
'Kehr, Gerald'
'Daniliuc, Constantin G.'
'Erker, Gerhard'

_publ_section_title
;
 Internal Adduct Formation of Active Intramolecular C4-bridged Frustrated
 Phosphane/Borane Lewis Pairs.
;
_journal_issue 8
_journal_name_full 'Journal of the American Chemical Society'
_journal_page_first 3293
_journal_paper_doi 10.1021/ja413060u
_journal_volume 136
_journal_year 2014
_chemical_absolute_configuration ad
_chemical_formula_sum 'C58 H50 B F10 Fe P'
_chemical_formula_weight 1034.61
_chemical_name_systematic
; 
 ? 
;
_space_group_IT_number 19
_symmetry_cell_setting orthorhombic
_symmetry_space_group_name_Hall 'P 2ac 2ab'
_symmetry_space_group_name_H-M 'P 21 21 21'
_atom_sites_solution_hydrogens 'at P from difmap, others geom'
_atom_sites_solution_primary direct
_atom_sites_solution_secondary difmap
_audit_creation_method SHELXL-97
_cell_angle_alpha 90.00
_cell_angle_beta 90.00
_cell_angle_gamma 90.00
_cell_formula_units_Z 4
_cell_length_a 11.5309(1)
_cell_length_b 18.6255(2)
_cell_length_c 23.0996(4)
_cell_measurement_reflns_used 10446
_cell_measurement_temperature 223(2)
_cell_measurement_theta_max 27.88
_cell_measurement_theta_min 4.08
_cell_volume 4961.07(11)
_computing_cell_refinement 'Collect (Nonius B.V., 1998)'
_computing_data_collection 'Collect (Nonius B.V., 1998)'
_computing_data_reduction 'Denzo-SMN (Otwinowski & Minor, 1997)'
_computing_molecular_graphics 'XP (BrukerAXS, 2000)'
_computing_publication_material 'SHELXL-97 (Sheldrick, 1997)'
_computing_structure_refinement 'SHELXL-97 (Sheldrick, 1997)'
_computing_structure_solution 'SHELXS-97 (Sheldrick, 1990)'
_diffrn_ambient_temperature 223(2)
_diffrn_measured_fraction_theta_full 0.992
_diffrn_measured_fraction_theta_max 0.992
_diffrn_measurement_device_type 'Nonius KappaCCD APEXII'
_diffrn_measurement_method '\w and \f scans'
_diffrn_radiation_monochromator 'Montel mirror'
_diffrn_radiation_source 'rotating anode Nonius FR591'
_diffrn_radiation_type MoK\a
_diffrn_radiation_wavelength 0.71073
_diffrn_reflns_av_R_equivalents 0.053
_diffrn_reflns_av_sigmaI/netI 0.0308
_diffrn_reflns_limit_h_max 13
_diffrn_reflns_limit_h_min -13
_diffrn_reflns_limit_k_max 22
_diffrn_reflns_limit_k_min -22
_diffrn_reflns_limit_l_max 27
_diffrn_reflns_limit_l_min -27
_diffrn_reflns_number 32307
_diffrn_reflns_theta_full 25.00
_diffrn_reflns_theta_max 25.00
_diffrn_reflns_theta_min 4.10
_exptl_absorpt_coefficient_mu 0.413
_exptl_absorpt_correction_T_max 0.9717
_exptl_absorpt_correction_T_min 0.9331
_exptl_absorpt_correction_type multi-scan
_exptl_absorpt_process_details 'Denzo (Otwinowski, Borek, Majewski & Minor, 2003)'
_exptl_crystal_colour yellow
_exptl_crystal_density_diffrn 1.385
_exptl_crystal_density_method 'not measured'
_exptl_crystal_description plate
_exptl_crystal_F_000 2136
_exptl_crystal_size_max 0.17
_exptl_crystal_size_mid 0.13
_exptl_crystal_size_min 0.07
_refine_diff_density_max 0.308
_refine_diff_density_min -0.249
_refine_diff_density_rms 0.053
_refine_ls_abs_structure_details 'Flack H D (1983), Acta Cryst. A39, 876-881'
_refine_ls_abs_structure_Flack 0.09(2)
_refine_ls_extinction_method none
_refine_ls_goodness_of_fit_ref 1.062
_refine_ls_hydrogen_treatment mixed
_refine_ls_matrix_type full
_refine_ls_number_parameters 650
_refine_ls_number_reflns 8674
_refine_ls_number_restraints 42
_refine_ls_restrained_S_all 1.063
_refine_ls_R_factor_all 0.0692
_refine_ls_R_factor_gt 0.0594
_refine_ls_shift/su_max 0.000
_refine_ls_shift/su_mean 0.000
_refine_ls_structure_factor_coef Fsqd
_refine_ls_weighting_details 'calc w=1/[\s^2^(Fo^2^)+(0.0216P)^2^+9.7026P] where P=(Fo^2^+2Fc^2^)/3'
_refine_ls_weighting_scheme calc
_refine_ls_wR_factor_gt 0.1194
_refine_ls_wR_factor_ref 0.1276
_reflns_number_gt 7928
_reflns_number_total 8674
_reflns_threshold_expression >2sigma(I)
_cod_data_source_file ja413060u_si_002.cif
_cod_data_source_block erk5777
_cod_original_sg_symbol_H-M P212121
_cod_database_code 4120646

loop_
_symmetry_equiv_pos_as_xyz
'x, y, z'
'-x+1/2, -y, z+1/2'
'-x, y+1/2, -z+1/2'
'x+1/2, -y+1/2, -z'

loop_
_atom_site_label
_atom_site_type_symbol
_atom_site_fract_x
_atom_site_fract_y
_atom_site_fract_z
_atom_site_U_iso_or_equiv
_atom_site_adp_type
_atom_site_occupancy
_atom_site_symmetry_multiplicity
_atom_site_calc_flag
_atom_site_refinement_flags
_atom_site_disorder_assembly
_atom_site_disorder_group
Fe Fe 0.15134(6) 0.33813(3) 0.01625(3) 0.04154(16) Uani 1 1 d . . .
P1 P 0.20658(9) 0.51254(6) -0.02196(5) 0.0340(2) Uani 1 1 d . . .
H1 H 0.196(3) 0.502(2) -0.0763(18) 0.041 Uiso 1 1 d . . .
B1 B -0.0853(5) 0.5011(3) -0.1631(2) 0.0415(12) Uani 1 1 d . . .
C1 C 0.1214(4) 0.4454(2) 0.0122(2) 0.0368(9) Uani 1 1 d . . .
C2 C 0.0295(4) 0.4068(2) -0.0173(2) 0.0374(9) Uani 1 1 d . . .
C3 C -0.0214(4) 0.3618(2) 0.0245(2) 0.0467(11) Uani 1 1 d . . .
H3 H -0.0846 0.3309 0.0179 0.056 Uiso 1 1 calc R . .
C4 C 0.0366(4) 0.3699(3) 0.0780(2) 0.0504(12) Uani 1 1 d . . .
H4 H 0.0194 0.3450 0.1123 0.060 Uiso 1 1 calc R . .
C5 C 0.1249(4) 0.4217(2) 0.07112(19) 0.0426(11) Uani 1 1 d . . .
H5 H 0.1764 0.4377 0.0999 0.051 Uiso 1 1 calc R . .
C6 C 0.2610(8) 0.2959(4) -0.0430(3) 0.091(3) Uani 1 1 d . . .
H6 H 0.2791 0.3176 -0.0786 0.109 Uiso 1 1 calc R . .
C7 C 0.1724(7) 0.2487(3) -0.0336(3) 0.082(2) Uani 1 1 d . . .
H7 H 0.1205 0.2316 -0.0618 0.099 Uiso 1 1 calc R . .
C8 C 0.1720(5) 0.2301(2) 0.0250(3) 0.0635(15) Uani 1 1 d . . .
H8 H 0.1191 0.1994 0.0436 0.076 Uiso 1 1 calc R . .
C9 C 0.2656(5) 0.2660(3) 0.0507(3) 0.0676(16) Uani 1 1 d . . .
H9 H 0.2875 0.2629 0.0899 0.081 Uiso 1 1 calc R . .
C10 C 0.3203(5) 0.3068(3) 0.0087(4) 0.082(2) Uani 1 1 d . . .
H10 H 0.3855 0.3364 0.0141 0.099 Uiso 1 1 calc R . .
C11 C -0.0050(4) 0.4138(2) -0.08018(19) 0.0412(10) Uani 1 1 d . . .
H11A H -0.0549 0.3733 -0.0906 0.049 Uiso 1 1 calc R . .
H11B H 0.0649 0.4111 -0.1042 0.049 Uiso 1 1 calc R . .
C12 C -0.0693(4) 0.4842(3) -0.09391(18) 0.0416(10) Uani 1 1 d . . .
H12A H -0.0267 0.5241 -0.0762 0.050 Uiso 1 1 calc R . .
H12B H -0.1462 0.4824 -0.0759 0.050 Uiso 1 1 calc R . .
C21 C 0.3565(4) 0.5023(2) -0.00278(16) 0.0348(9) Uani 1 1 d . . .
C22 C 0.4346(4) 0.4715(2) -0.04232(18) 0.0378(10) Uani 1 1 d . . .
C23 C 0.5490(4) 0.4598(2) -0.0234(2) 0.0437(11) Uani 1 1 d . . .
H23 H 0.6027 0.4400 -0.0495 0.052 Uiso 1 1 calc R . .
C24 C 0.5853(4) 0.4760(2) 0.0314(2) 0.0429(11) Uani 1 1 d . . .
C25 C 0.5066(4) 0.5064(2) 0.06886(19) 0.0416(10) Uani 1 1 d . . .
H25 H 0.5310 0.5172 0.1067 0.050 Uiso 1 1 calc R . .
C26 C 0.3933(4) 0.5217(2) 0.05345(18) 0.0372(10) Uani 1 1 d . . .
C27 C 0.4069(4) 0.4518(3) -0.1043(2) 0.0515(13) Uani 1 1 d . . .
H27A H 0.4077 0.4948 -0.1281 0.077 Uiso 1 1 calc R . .
H27B H 0.3307 0.4298 -0.1061 0.077 Uiso 1 1 calc R . .
H27C H 0.4645 0.4182 -0.1186 0.077 Uiso 1 1 calc R . .
C28 C 0.7081(4) 0.4606(3) 0.0502(3) 0.0662(16) Uani 1 1 d . . .
H28A H 0.7411 0.5033 0.0677 0.099 Uiso 1 1 calc R . .
H28B H 0.7540 0.4468 0.0168 0.099 Uiso 1 1 calc R . .
H28C H 0.7080 0.4217 0.0782 0.099 Uiso 1 1 calc R . .
C29 C 0.3189(4) 0.5606(3) 0.0965(2) 0.0528(13) Uani 1 1 d . . .
H29A H 0.3291 0.6120 0.0918 0.079 Uiso 1 1 calc R . .
H29B H 0.3414 0.5468 0.1354 0.079 Uiso 1 1 calc R . .
H29C H 0.2382 0.5482 0.0902 0.079 Uiso 1 1 calc R . .
C31 C 0.1580(4) 0.6051(2) -0.01560(19) 0.0382(9) Uani 1 1 d . . .
C32 C 0.2170(4) 0.6541(2) -0.05100(19) 0.0427(10) Uani 1 1 d . . .
C33 C 0.1900(5) 0.7262(3) -0.0460(2) 0.0606(15) Uani 1 1 d . . .
H33 H 0.2302 0.7594 -0.0692 0.073 Uiso 1 1 calc R . .
C34 C 0.1076(6) 0.7512(3) -0.0088(3) 0.0762(19) Uani 1 1 d . . .
C35 C 0.0482(5) 0.7021(3) 0.0236(3) 0.0676(16) Uani 1 1 d . . .
H35 H -0.0110 0.7188 0.0481 0.081 Uiso 1 1 calc R . .
C36 C 0.0704(4) 0.6288(3) 0.0224(2) 0.0478(11) Uani 1 1 d . . .
C37 C 0.3038(5) 0.6322(3) -0.0957(2) 0.0540(13) Uani 1 1 d . . .
H37A H 0.3695 0.6095 -0.0770 0.081 Uiso 1 1 calc R . .
H37B H 0.3299 0.6744 -0.1167 0.081 Uiso 1 1 calc R . .
H37C H 0.2683 0.5987 -0.1225 0.081 Uiso 1 1 calc R . .
C38 C 0.0824(9) 0.8310(3) -0.0041(4) 0.139(4) Uani 1 1 d . . .
H38A H 0.0662 0.8431 0.0360 0.208 Uiso 1 1 calc R . .
H38B H 0.0158 0.8429 -0.0278 0.208 Uiso 1 1 calc R . .
H38C H 0.1493 0.8581 -0.0173 0.208 Uiso 1 1 calc R . .
C39 C -0.0032(5) 0.5800(3) 0.0597(2) 0.0617(15) Uani 1 1 d . . .
H39A H -0.0365 0.5423 0.0359 0.093 Uiso 1 1 calc R . .
H39B H -0.0650 0.6076 0.0775 0.093 Uiso 1 1 calc R . .
H39C H 0.0446 0.5586 0.0896 0.093 Uiso 1 1 calc R . .
C41 C 0.0420(4) 0.5029(3) -0.1910(2) 0.0471(11) Uani 1 1 d . . .
C42 C 0.1377(4) 0.5024(3) -0.2109(2) 0.0506(12) Uani 1 1 d . . .
C43 C 0.2515(4) 0.5060(3) -0.2376(2) 0.0481(11) Uani 1 1 d . . .
C44 C 0.3077(5) 0.4447(3) -0.2572(2) 0.0590(14) Uani 1 1 d . . .
H44 H 0.2703 0.4000 -0.2549 0.071 Uiso 1 1 calc R . .
C45 C 0.4174(5) 0.4490(4) -0.2797(3) 0.0670(16) Uani 1 1 d . . .
H45 H 0.4548 0.4067 -0.2917 0.080 Uiso 1 1 calc R . .
C46 C 0.4738(4) 0.5133(4) -0.2852(2) 0.0619(15) Uani 1 1 d . . .
C47 C 0.4182(5) 0.5743(4) -0.2678(2) 0.0635(15) Uani 1 1 d . . .
H47 H 0.4553 0.6190 -0.2719 0.076 Uiso 1 1 calc R . .
C48 C 0.3078(5) 0.5714(3) -0.2441(2) 0.0601(14) Uani 1 1 d . . .
H48 H 0.2709 0.6140 -0.2324 0.072 Uiso 1 1 calc R . .
C49 C 0.5951(5) 0.5169(4) -0.3103(3) 0.085(2) Uani 1 1 d . . .
H49A H 0.5957 0.5494 -0.3431 0.128 Uiso 1 1 calc R . .
H49B H 0.6186 0.4694 -0.3229 0.128 Uiso 1 1 calc R . .
H49C H 0.6486 0.5341 -0.2810 0.128 Uiso 1 1 calc R . .
C51 C -0.1478(5) 0.5813(2) -0.16498(18) 0.0436(10) Uani 1 1 d . . .
C52 C -0.0858(5) 0.6452(3) -0.1607(2) 0.0574(14) Uani 1 1 d . . .
F52 F 0.0317(3) 0.64507(18) -0.15901(18) 0.0816(11) Uani 1 1 d . . .
C53 C -0.1347(6) 0.7124(3) -0.1572(3) 0.0644(15) Uani 1 1 d . . .
F53 F -0.0687(4) 0.77198(18) -0.1545(2) 0.0961(13) Uani 1 1 d . . .
C54 C -0.2535(6) 0.7190(3) -0.1577(3) 0.0660(16) Uani 1 1 d . . .
F54 F -0.3033(4) 0.78425(19) -0.15589(19) 0.0975(13) Uani 1 1 d . . .
C55 C -0.3184(4) 0.6587(3) -0.1606(2) 0.0594(14) Uani 1 1 d . . .
F55 F -0.4354(3) 0.6635(2) -0.15978(19) 0.0966(12) Uani 1 1 d . . .
C56 C -0.2642(4) 0.5925(3) -0.1630(2) 0.0508(12) Uani 1 1 d . . .
F56 F -0.3380(3) 0.53451(17) -0.16397(15) 0.0720(9) Uani 1 1 d . . .
C61 C -0.1604(4) 0.4394(2) -0.19912(18) 0.0425(10) Uani 1 1 d . . .
C62 C -0.2383(4) 0.3914(3) -0.17566(19) 0.0468(11) Uani 1 1 d . . .
F62 F -0.2628(3) 0.39308(17) -0.11833(12) 0.0619(8) Uani 1 1 d . . .
C63 C -0.2959(5) 0.3381(3) -0.2058(2) 0.0607(13) Uani 1 1 d . . .
F63 F -0.3703(4) 0.2940(2) -0.17846(16) 0.0939(12) Uani 1 1 d . . .
C64 C -0.2759(6) 0.3308(3) -0.2639(3) 0.0691(16) Uani 1 1 d . . .
F64 F -0.3314(4) 0.2798(2) -0.29443(17) 0.1052(14) Uani 1 1 d . . .
C65 C -0.2005(6) 0.3784(3) -0.2903(2) 0.0704(17) Uani 1 1 d . . .
F65 F -0.1867(4) 0.3744(2) -0.34844(14) 0.1044(15) Uani 1 1 d . . .
C66 C -0.1480(5) 0.4302(3) -0.2586(2) 0.0545(12) Uani 1 1 d . . .
F66 F -0.0827(3) 0.4773(2) -0.28939(12) 0.0788(10) Uani 1 1 d . . .
C101 C -0.0340(6) 0.7594(4) -0.3089(4) 0.079(3) Uani 0.628(6) 1 d PGU A 1
H101 H 0.0396 0.7810 -0.3074 0.095 Uiso 0.628(6) 1 calc PR A 1
C102 C -0.1332(8) 0.8015(3) -0.3045(5) 0.110(4) Uani 0.628(6) 1 d PGU A 1
H102 H -0.1267 0.8515 -0.3001 0.132 Uiso 0.628(6) 1 calc PR A 1
C103 C -0.2421(6) 0.7696(4) -0.3067(4) 0.097(3) Uani 0.628(6) 1 d PGU A 1
H103 H -0.3092 0.7980 -0.3038 0.117 Uiso 0.628(6) 1 calc PR A 1
C104 C -0.2518(6) 0.6956(4) -0.3133(4) 0.086(3) Uani 0.628(6) 1 d PGU A 1
H104 H -0.3254 0.6740 -0.3147 0.103 Uiso 0.628(6) 1 calc PR A 1
C105 C -0.1525(8) 0.6536(3) -0.3176(4) 0.081(2) Uani 0.628(6) 1 d PGU A 1
H105 H -0.1591 0.6036 -0.3220 0.097 Uiso 0.628(6) 1 calc PR A 1
C106 C -0.0437(6) 0.6855(4) -0.3154(4) 0.082(3) Uani 0.628(6) 1 d PGU A 1
C107 C 0.0646(11) 0.6428(7) -0.3251(6) 0.103(3) Uani 0.628(6) 1 d PU A 1
H10A H 0.0652 0.6017 -0.2992 0.154 Uiso 0.628(6) 1 calc PR A 1
H10B H 0.1318 0.6727 -0.3173 0.154 Uiso 0.628(6) 1 calc PR A 1
H10C H 0.0671 0.6263 -0.3649 0.154 Uiso 0.628(6) 1 calc PR A 1
C201 C -0.1161(12) 0.7821(6) -0.3066(8) 0.079(3) Uani 0.372(6) 1 d PG A 2
H201 H -0.1481 0.8285 -0.3060 0.095 Uiso 0.372(6) 1 calc PR A 2
C202 C 0.0036(12) 0.7732(7) -0.3058(8) 0.110(4) Uani 0.372(6) 1 d PG A 2
H202 H 0.0524 0.8135 -0.3046 0.132 Uiso 0.372(6) 1 calc PR A 2
C203 C 0.0509(9) 0.7046(8) -0.3067(7) 0.097(3) Uani 0.372(6) 1 d PG A 2
H203 H 0.1319 0.6985 -0.3061 0.117 Uiso 0.372(6) 1 calc PR A 2
C204 C -0.0214(12) 0.6449(6) -0.3085(7) 0.086(3) Uani 0.372(6) 1 d PG A 2
H204 H 0.0107 0.5985 -0.3092 0.103 Uiso 0.372(6) 1 calc PR A 2
C205 C -0.1410(12) 0.6538(6) -0.3094(7) 0.081(2) Uani 0.372(6) 1 d PG A 2
H205 H -0.1899 0.6135 -0.3106 0.097 Uiso 0.372(6) 1 calc PR A 2
C206 C -0.1884(9) 0.7224(7) -0.3085(6) 0.082(3) Uani 0.372(6) 1 d PG A 2
C207 C -0.3281(18) 0.7342(12) -0.3092(11) 0.103(3) Uani 0.372(6) 1 d P A 2
H20A H -0.3639 0.6977 -0.3333 0.154 Uiso 0.372(6) 1 calc PR A 2
H20B H -0.3458 0.7813 -0.3247 0.154 Uiso 0.372(6) 1 calc PR A 2
H20C H -0.3581 0.7305 -0.2701 0.154 Uiso 0.372(6) 1 calc PR A 2

loop_
_atom_site_aniso_label
_atom_site_aniso_U_11
_atom_site_aniso_U_22
_atom_site_aniso_U_33
_atom_site_aniso_U_23
_atom_site_aniso_U_13
_atom_site_aniso_U_12
Fe 0.0500(4) 0.0340(3) 0.0406(3) 0.0056(3) -0.0003(3) 0.0040(3)
P1 0.0357(5) 0.0337(5) 0.0326(5) 0.0009(5) -0.0007(5) 0.0011(5)
B1 0.046(3) 0.042(3) 0.036(3) 0.001(2) 0.004(2) 0.003(2)
C1 0.037(2) 0.032(2) 0.041(2) 0.006(2) 0.0002(19) 0.0036(17)
C2 0.039(2) 0.030(2) 0.043(2) -0.001(2) -0.005(2) 0.0036(18)
C3 0.046(3) 0.041(2) 0.053(3) 0.003(2) 0.002(2) -0.007(2)
C4 0.062(3) 0.047(3) 0.041(3) 0.003(2) 0.010(2) -0.002(2)
C5 0.055(3) 0.042(2) 0.031(2) 0.0029(19) 0.0015(19) 0.002(2)
C6 0.132(7) 0.064(4) 0.078(5) 0.025(4) 0.041(5) 0.054(5)
C7 0.122(6) 0.056(4) 0.070(4) -0.028(3) -0.029(4) 0.043(4)
C8 0.076(4) 0.031(2) 0.083(4) 0.012(3) 0.000(3) 0.008(2)
C9 0.079(4) 0.044(3) 0.080(4) 0.006(3) -0.018(3) 0.025(3)
C10 0.049(3) 0.048(3) 0.149(7) 0.017(4) 0.019(4) 0.015(3)
C11 0.046(3) 0.037(2) 0.040(2) -0.0021(19) -0.009(2) 0.003(2)
C12 0.042(2) 0.045(3) 0.038(2) -0.001(2) -0.0030(18) 0.005(2)
C21 0.037(2) 0.030(2) 0.038(2) -0.0025(16) -0.0030(17) 0.0002(19)
C22 0.043(2) 0.033(2) 0.038(2) 0.0001(18) 0.0015(19) 0.0019(19)
C23 0.041(2) 0.044(2) 0.046(3) 0.001(2) 0.007(2) 0.008(2)
C24 0.037(2) 0.042(2) 0.049(3) 0.006(2) -0.004(2) -0.001(2)
C25 0.042(2) 0.043(2) 0.039(2) 0.002(2) -0.0084(19) -0.008(2)
C26 0.044(2) 0.031(2) 0.036(2) -0.0005(18) 0.0025(18) -0.0053(19)
C27 0.050(3) 0.060(3) 0.045(3) -0.014(2) 0.003(2) 0.008(2)
C28 0.040(3) 0.083(4) 0.075(4) 0.008(3) -0.006(3) 0.000(3)
C29 0.058(3) 0.059(3) 0.042(3) -0.016(2) -0.002(2) 0.002(2)
C31 0.043(2) 0.034(2) 0.038(2) 0.0002(19) -0.003(2) 0.0054(19)
C32 0.053(3) 0.036(2) 0.040(2) 0.005(2) -0.003(2) 0.006(2)
C33 0.085(4) 0.041(3) 0.056(3) 0.016(2) 0.008(3) 0.002(3)
C34 0.124(5) 0.039(3) 0.066(4) 0.012(3) 0.020(4) 0.031(3)
C35 0.086(4) 0.053(3) 0.063(3) 0.003(3) 0.011(3) 0.032(3)
C36 0.048(3) 0.045(3) 0.050(3) 0.002(2) -0.002(2) 0.010(2)
C37 0.062(3) 0.054(3) 0.046(3) 0.012(2) 0.011(2) -0.003(2)
C38 0.231(11) 0.050(4) 0.135(7) 0.026(4) 0.079(7) 0.044(5)
C39 0.051(3) 0.062(3) 0.072(4) -0.001(3) 0.021(3) 0.008(3)
C41 0.050(3) 0.048(3) 0.043(3) 0.002(2) 0.002(2) 0.003(2)
C42 0.053(3) 0.056(3) 0.042(2) -0.003(2) 0.010(2) -0.001(3)
C43 0.046(2) 0.066(3) 0.033(2) -0.003(2) 0.0023(19) -0.005(2)
C44 0.051(3) 0.068(4) 0.057(3) -0.004(3) 0.007(3) 0.001(3)
C45 0.046(3) 0.086(5) 0.069(4) 0.002(3) 0.002(3) 0.014(3)
C46 0.043(3) 0.104(5) 0.040(3) 0.004(3) -0.003(2) -0.001(3)
C47 0.063(4) 0.080(4) 0.048(3) 0.005(3) 0.003(3) -0.021(3)
C48 0.064(4) 0.071(4) 0.045(3) 0.006(3) 0.007(3) 0.002(3)
C49 0.045(3) 0.145(7) 0.066(4) 0.011(4) 0.000(3) -0.010(4)
C51 0.051(3) 0.041(2) 0.038(2) 0.0042(19) 0.000(2) 0.000(2)
C52 0.058(3) 0.053(3) 0.061(3) -0.003(3) -0.008(3) 0.004(3)
F52 0.055(2) 0.063(2) 0.126(3) -0.010(2) -0.016(2) -0.0089(17)
C53 0.081(4) 0.039(3) 0.074(4) -0.009(3) -0.008(3) -0.001(3)
F53 0.101(3) 0.051(2) 0.137(4) -0.014(2) -0.010(3) -0.007(2)
C54 0.079(4) 0.047(3) 0.072(4) -0.006(3) -0.004(3) 0.022(3)
F54 0.112(3) 0.061(2) 0.119(3) -0.010(2) -0.008(3) 0.030(2)
C55 0.053(3) 0.061(3) 0.064(3) -0.006(3) -0.004(2) 0.019(3)
F55 0.064(2) 0.094(3) 0.132(3) -0.011(3) 0.001(2) 0.030(2)
C56 0.050(3) 0.053(3) 0.050(3) 0.000(2) 0.002(2) 0.001(2)
F56 0.0548(18) 0.0624(19) 0.099(3) -0.0033(17) 0.0071(18) -0.0039(17)
C61 0.050(3) 0.043(2) 0.034(2) 0.0010(19) -0.002(2) 0.006(2)
C62 0.054(3) 0.052(3) 0.035(2) 0.003(2) 0.002(2) -0.003(2)
F62 0.0610(18) 0.080(2) 0.0449(16) 0.0021(15) 0.0090(14) -0.0183(16)
C63 0.067(3) 0.052(3) 0.063(3) 0.005(3) 0.006(3) -0.015(3)
F63 0.106(3) 0.092(3) 0.083(2) 0.005(2) -0.002(2) -0.055(2)
C64 0.091(4) 0.059(3) 0.057(3) -0.016(3) -0.015(3) -0.010(3)
F64 0.138(4) 0.094(3) 0.084(3) -0.031(2) -0.018(3) -0.038(3)
C65 0.096(5) 0.076(4) 0.038(3) -0.013(3) 0.001(3) -0.010(4)
F65 0.163(4) 0.111(3) 0.0396(17) -0.0231(18) 0.003(2) -0.035(3)
C66 0.068(3) 0.055(3) 0.041(3) 0.001(2) 0.001(3) -0.014(3)
F66 0.114(3) 0.087(2) 0.0359(15) 0.0033(16) 0.0090(17) -0.030(2)
C101 0.100(7) 0.074(6) 0.065(5) -0.013(4) 0.009(6) -0.019(5)
C102 0.116(7) 0.107(7) 0.106(8) 0.009(6) 0.017(6) -0.026(6)
C103 0.104(7) 0.096(6) 0.092(6) 0.008(5) -0.004(5) -0.003(6)
C104 0.096(6) 0.088(6) 0.074(5) 0.019(5) -0.005(5) -0.012(5)
C105 0.105(5) 0.068(4) 0.071(4) 0.006(3) -0.008(4) -0.026(4)
C106 0.107(6) 0.078(6) 0.059(5) 0.017(4) -0.003(5) -0.004(5)
C107 0.088(6) 0.101(7) 0.119(7) 0.012(6) -0.011(6) -0.009(5)
C201 0.100(7) 0.074(6) 0.065(5) -0.013(4) 0.009(6) -0.019(5)
C202 0.116(7) 0.107(7) 0.106(8) 0.009(6) 0.017(6) -0.026(6)
C203 0.104(7) 0.096(6) 0.092(6) 0.008(5) -0.004(5) -0.003(6)
C204 0.096(6) 0.088(6) 0.074(5) 0.019(5) -0.005(5) -0.012(5)
C205 0.105(5) 0.068(4) 0.071(4) 0.006(3) -0.008(4) -0.026(4)
C206 0.107(6) 0.078(6) 0.059(5) 0.017(4) -0.003(5) -0.004(5)
C207 0.088(6) 0.101(7) 0.119(7) 0.012(6) -0.011(6) -0.009(5)

loop_
_atom_type_symbol
_atom_type_description
_atom_type_scat_dispersion_real
_atom_type_scat_dispersion_imag
_atom_type_scat_source
C C 0.0033 0.0016 'International Tables Vol C Tables 4.2.6.8 and 6.1.1.4'
H H 0.0000 0.0000 'International Tables Vol C Tables 4.2.6.8 and 6.1.1.4'
B B 0.0013 0.0007 'International Tables Vol C Tables 4.2.6.8 and 6.1.1.4'
F F 0.0171 0.0103 'International Tables Vol C Tables 4.2.6.8 and 6.1.1.4'
P P 0.1023 0.0942 'International Tables Vol C Tables 4.2.6.8 and 6.1.1.4'
Fe Fe 0.3463 0.8444 'International Tables Vol C Tables 4.2.6.8 and 6.1.1.4'

loop_
_geom_angle_atom_site_label_1
_geom_angle_atom_site_label_2
_geom_angle_atom_site_label_3
_geom_angle
C6 Fe C1 117.2(2)
C6 Fe C5 144.5(3)
C1 Fe C5 41.32(17)
C6 Fe C8 67.1(3)
C1 Fe C8 175.7(2)
C5 Fe C8 135.5(2)
C6 Fe C4 174.0(3)
C1 Fe C4 68.64(19)
C5 Fe C4 40.64(18)
C8 Fe C4 107.1(2)
C6 Fe C7 39.3(3)
C1 Fe C7 142.9(2)
C5 Fe C7 175.2(3)
C8 Fe C7 40.1(2)
C4 Fe C7 135.3(3)
C6 Fe C10 40.0(3)
C1 Fe C10 116.1(2)
C5 Fe C10 114.6(3)
C8 Fe C10 67.3(2)
C4 Fe C10 139.8(3)
C7 Fe C10 66.7(3)
C6 Fe C9 66.7(3)
C1 Fe C9 140.8(2)
C5 Fe C9 110.9(2)
C8 Fe C9 40.2(2)
C4 Fe C9 109.7(2)
C7 Fe C9 66.8(2)
C10 Fe C9 39.6(3)
C6 Fe C2 114.5(3)
C1 Fe C2 41.65(16)
C5 Fe C2 69.85(18)
C8 Fe C2 137.2(2)
C4 Fe C2 68.8(2)
C7 Fe C2 112.1(2)
C10 Fe C2 143.1(2)
C9 Fe C2 176.9(2)
C6 Fe C3 139.0(3)
C1 Fe C3 68.14(17)
C5 Fe C3 68.35(19)
C8 Fe C3 108.5(2)
C4 Fe C3 40.5(2)
C7 Fe C3 110.1(3)
C10 Fe C3 175.8(2)
C9 Fe C3 137.1(2)
C2 Fe C3 40.15(17)
C1 P1 C21 110.42(19)
C1 P1 C31 117.5(2)
C21 P1 C31 112.15(19)
C1 P1 H1 105.8(18)
C21 P1 H1 108.8(18)
C31 P1 H1 101.3(18)
C41 B1 C12 107.1(4)
C41 B1 C51 111.6(4)
C12 B1 C51 104.3(4)
C41 B1 C61 106.9(4)
C12 B1 C61 114.5(4)
C51 B1 C61 112.5(4)
C5 C1 C2 108.3(4)
C5 C1 P1 128.7(3)
C2 C1 P1 123.0(3)
C5 C1 Fe 69.3(2)
C2 C1 Fe 70.0(2)
P1 C1 Fe 128.3(2)
C3 C2 C1 106.1(4)
C3 C2 C11 127.0(4)
C1 C2 C11 126.9(4)
C3 C2 Fe 69.8(3)
C1 C2 Fe 68.4(2)
C11 C2 Fe 126.7(3)
C4 C3 C2 109.8(4)
C4 C3 Fe 69.1(3)
C2 C3 Fe 70.1(2)
C4 C3 H3 125.1
C2 C3 H3 125.1
Fe C3 H3 127.3
C5 C4 C3 108.4(4)
C5 C4 Fe 69.6(3)
C3 C4 Fe 70.3(3)
C5 C4 H4 125.8
C3 C4 H4 125.8
Fe C4 H4 125.9
C4 C5 C1 107.3(4)
C4 C5 Fe 69.8(3)
C1 C5 Fe 69.3(2)
C4 C5 H5 126.3
C1 C5 H5 126.3
Fe C5 H5 126.1
C7 C6 C10 109.0(6)
C7 C6 Fe 71.0(4)
C10 C6 Fe 70.7(4)
C7 C6 H6 125.5
C10 C6 H6 125.5
Fe C6 H6 124.4
C6 C7 C8 108.4(6)
C6 C7 Fe 69.7(4)
C8 C7 Fe 69.8(3)
C6 C7 H7 125.8
C8 C7 H7 125.8
Fe C7 H7 126.3
C9 C8 C7 106.8(6)
C9 C8 Fe 70.2(3)
C7 C8 Fe 70.1(3)
C9 C8 H8 126.6
C7 C8 H8 126.6
Fe C8 H8 124.8
C10 C9 C8 108.4(6)
C10 C9 Fe 70.1(3)
C8 C9 Fe 69.6(3)
C10 C9 H9 125.8
C8 C9 H9 125.8
Fe C9 H9 126.0
C9 C10 C6 107.3(6)
C9 C10 Fe 70.3(3)
C6 C10 Fe 69.3(4)
C9 C10 H10 126.3
C6 C10 H10 126.3
Fe C10 H10 125.7
C2 C11 C12 113.5(4)
C2 C11 H11A 108.9
C12 C11 H11A 108.9
C2 C11 H11B 108.9
C12 C11 H11B 108.9
H11A C11 H11B 107.7
C11 C12 B1 114.7(4)
C11 C12 H12A 108.6
B1 C12 H12A 108.6
C11 C12 H12B 108.6
B1 C12 H12B 108.6
H12A C12 H12B 107.6
C22 C21 C26 120.6(4)
C22 C21 P1 120.0(3)
C26 C21 P1 119.3(3)
C23 C22 C21 117.5(4)
C23 C22 C27 117.1(4)
C21 C22 C27 125.3(4)
C24 C23 C22 122.8(4)
C24 C23 H23 118.6
C22 C23 H23 118.6
C23 C24 C25 118.1(4)
C23 C24 C28 120.8(5)
C25 C24 C28 121.1(4)
C24 C25 C26 123.1(4)
C24 C25 H25 118.5
C26 C25 H25 118.5
C25 C26 C21 117.8(4)
C25 C26 C29 117.9(4)
C21 C26 C29 124.2(4)
C22 C27 H27A 109.5
C22 C27 H27B 109.5
H27A C27 H27B 109.5
C22 C27 H27C 109.5
H27A C27 H27C 109.5
H27B C27 H27C 109.5
C24 C28 H28A 109.5
C24 C28 H28B 109.5
H28A C28 H28B 109.5
C24 C28 H28C 109.5
H28A C28 H28C 109.5
H28B C28 H28C 109.5
C26 C29 H29A 109.5
C26 C29 H29B 109.5
H29A C29 H29B 109.5
C26 C29 H29C 109.5
H29A C29 H29C 109.5
H29B C29 H29C 109.5
C32 C31 C36 120.5(4)
C32 C31 P1 114.8(3)
C36 C31 P1 124.6(3)
C33 C32 C31 118.3(4)
C33 C32 C37 118.2(4)
C31 C32 C37 123.5(4)
C34 C33 C32 122.8(5)
C34 C33 H33 118.6
C32 C33 H33 118.6
C33 C34 C35 117.8(5)
C33 C34 C38 120.9(6)
C35 C34 C38 121.3(6)
C34 C35 C36 123.7(5)
C34 C35 H35 118.2
C36 C35 H35 118.2
C35 C36 C31 116.9(5)
C35 C36 C39 118.4(5)
C31 C36 C39 124.6(4)
C32 C37 H37A 109.5
C32 C37 H37B 109.5
H37A C37 H37B 109.5
C32 C37 H37C 109.5
H37A C37 H37C 109.5
H37B C37 H37C 109.5
C34 C38 H38A 109.5
C34 C38 H38B 109.5
H38A C38 H38B 109.5
C34 C38 H38C 109.5
H38A C38 H38C 109.5
H38B C38 H38C 109.5
C36 C39 H39A 109.5
C36 C39 H39B 109.5
H39A C39 H39B 109.5
C36 C39 H39C 109.5
H39A C39 H39C 109.5
H39B C39 H39C 109.5
C42 C41 B1 178.0(5)
C41 C42 C43 176.0(6)
C44 C43 C48 117.9(5)
C44 C43 C42 121.5(5)
C48 C43 C42 120.6(5)
C45 C44 C43 120.5(6)
C45 C44 H44 119.8
C43 C44 H44 119.8
C46 C45 C44 121.7(6)
C46 C45 H45 119.2
C44 C45 H45 119.2
C47 C46 C45 118.5(5)
C47 C46 C49 120.7(6)
C45 C46 C49 120.8(6)
C46 C47 C48 121.0(6)
C46 C47 H47 119.5
C48 C47 H47 119.5
C47 C48 C43 120.4(6)
C47 C48 H48 119.8
C43 C48 H48 119.8
C46 C49 H49A 109.5
C46 C49 H49B 109.5
H49A C49 H49B 109.5
C46 C49 H49C 109.5
H49A C49 H49C 109.5
H49B C49 H49C 109.5
C56 C51 C52 111.9(5)
C56 C51 B1 124.5(4)
C52 C51 B1 123.1(5)
F52 C52 C53 114.2(5)
F52 C52 C51 120.9(5)
C53 C52 C51 124.9(5)
F53 C53 C54 119.3(5)
F53 C53 C52 121.4(6)
C54 C53 C52 119.3(5)
C55 C54 F54 121.1(6)
C55 C54 C53 118.6(5)
F54 C54 C53 120.4(6)
C54 C55 F55 119.8(5)
C54 C55 C56 119.5(5)
F55 C55 C56 120.6(6)
C51 C56 F56 119.3(5)
C51 C56 C55 125.8(5)
F56 C56 C55 114.9(5)
C62 C61 C66 112.0(4)
C62 C61 B1 126.3(4)
C66 C61 B1 121.7(4)
F62 C62 C61 120.3(4)
F62 C62 C63 114.1(4)
C61 C62 C63 125.5(4)
F63 C63 C64 120.5(5)
F63 C63 C62 120.6(5)
C64 C63 C62 118.9(5)
F64 C64 C63 120.2(6)
F64 C64 C65 121.4(5)
C63 C64 C65 118.4(5)
F65 C65 C66 121.5(6)
F65 C65 C64 118.5(5)
C66 C65 C64 119.9(5)
C65 C66 F66 115.2(4)
C65 C66 C61 125.2(5)
F66 C66 C61 119.6(4)
C102 C101 C106 120.0
C102 C101 H101 120.0
C106 C101 H101 120.0
C103 C102 C101 120.0
C103 C102 H102 120.0
C101 C102 H102 120.0
C102 C103 C104 120.0
C102 C103 H103 120.0
C104 C103 H103 120.0
C105 C104 C103 120.0
C105 C104 H104 120.0
C103 C104 H104 120.0
C106 C105 C104 120.0
C106 C105 H105 120.0
C104 C105 H105 120.0
C105 C106 C101 120.0
C105 C106 C107 121.4(7)
C101 C106 C107 118.4(7)
C202 C201 C206 120.0
C202 C201 H201 120.0
C206 C201 H201 120.0
C201 C202 C203 120.0
C201 C202 H202 120.0
C203 C202 H202 120.0
C202 C203 C204 120.0
C202 C203 H203 120.0
C204 C203 H203 120.0
C205 C204 C203 120.0
C205 C204 H204 120.0
C203 C204 H204 120.0
C206 C205 C204 120.0
C206 C205 H205 120.0
C204 C205 H205 120.0
C205 C206 C201 120.0
C205 C206 C207 120.9(12)
C201 C206 C207 119.1(12)
C206 C207 H20A 109.5
C206 C207 H20B 109.5
H20A C207 H20B 109.5
C206 C207 H20C 109.5
H20A C207 H20C 109.5
H20B C207 H20C 109.5

loop_
_geom_bond_atom_site_label_1
_geom_bond_atom_site_label_2
_geom_bond_distance
Fe C6 2.023(6)
Fe C1 2.030(4)
Fe C5 2.030(4)
Fe C8 2.036(5)
Fe C4 2.033(5)
Fe C7 2.040(5)
Fe C10 2.041(5)
Fe C9 2.043(5)
Fe C2 2.052(4)
Fe C3 2.049(5)
P1 C1 1.774(4)
P1 C21 1.795(4)
P1 C31 1.819(4)
P1 H1 1.28(4)
B1 C41 1.603(7)
B1 C12 1.639(6)
B1 C51 1.658(7)
B1 C61 1.662(7)
C1 C5 1.433(6)
C1 C2 1.451(6)
C2 C3 1.408(6)
C2 C11 1.511(6)
C3 C4 1.413(7)
C3 H3 0.9400
C4 C5 1.411(7)
C4 H4 0.9400
C5 H5 0.9400
C6 C7 1.365(10)
C6 C10 1.391(10)
C6 H6 0.9400
C7 C8 1.398(9)
C7 H7 0.9400
C8 C9 1.402(8)
C8 H8 0.9400
C9 C10 1.385(9)
C9 H9 0.9400
C10 H10 0.9400
C11 C12 1.539(6)
C11 H11A 0.9800
C11 H11B 0.9800
C12 H12A 0.9800
C12 H12B 0.9800
C21 C22 1.406(6)
C21 C26 1.413(5)
C22 C23 1.406(6)
C22 C27 1.513(6)
C23 C24 1.366(7)
C23 H23 0.9400
C24 C25 1.376(6)
C24 C28 1.508(6)
C25 C26 1.384(6)
C25 H25 0.9400
C26 C29 1.501(6)
C27 H27A 0.9700
C27 H27B 0.9700
C27 H27C 0.9700
C28 H28A 0.9700
C28 H28B 0.9700
C28 H28C 0.9700
C29 H29A 0.9700
C29 H29B 0.9700
C29 H29C 0.9700
C31 C32 1.401(6)
C31 C36 1.409(6)
C32 C33 1.384(7)
C32 C37 1.495(6)
C33 C34 1.362(8)
C33 H33 0.9400
C34 C35 1.367(8)
C34 C38 1.519(8)
C35 C36 1.389(7)
C35 H35 0.9400
C36 C39 1.514(7)
C37 H37A 0.9700
C37 H37B 0.9700
C37 H37C 0.9700
C38 H38A 0.9700
C38 H38B 0.9700
C38 H38C 0.9700
C39 H39A 0.9700
C39 H39B 0.9700
C39 H39C 0.9700
C41 C42 1.196(7)
C42 C43 1.451(7)
C43 C44 1.388(7)
C43 C48 1.389(7)
C44 C45 1.370(7)
C44 H44 0.9400
C45 C46 1.369(9)
C45 H45 0.9400
C46 C47 1.365(8)
C46 C49 1.515(7)
C47 C48 1.386(7)
C47 H47 0.9400
C48 H48 0.9400
C49 H49A 0.9700
C49 H49B 0.9700
C49 H49C 0.9700
C51 C56 1.360(7)
C51 C52 1.392(7)
C52 F52 1.356(6)
C52 C53 1.375(7)
C53 F53 1.347(6)
C53 C54 1.375(9)
C54 C55 1.350(8)
C54 F54 1.345(6)
C55 F55 1.353(6)
C55 C56 1.384(7)
C56 F56 1.375(6)
C61 C62 1.378(7)
C61 C66 1.392(6)
C62 F62 1.355(5)
C62 C63 1.383(7)
C63 F63 1.344(6)
C63 C64 1.369(8)
C64 F64 1.345(6)
C64 C65 1.383(8)
C65 F65 1.354(6)
C65 C66 1.354(7)
C66 F66 1.358(6)
C101 C102 1.3900
C101 C106 1.3900
C101 H101 0.9400
C102 C103 1.3900
C102 H102 0.9400
C103 C104 1.3900
C103 H103 0.9400
C104 C105 1.3900
C104 H104 0.9400
C105 C106 1.3900
C105 H105 0.9400
C106 C107 1.497(14)
C107 H10A 0.9700
C107 H10B 0.9700
C107 H10C 0.9700
C201 C202 1.3900
C201 C206 1.3900
C201 H201 0.9400
C202 C203 1.3900
C202 H202 0.9400
C203 C204 1.3900
C203 H203 0.9400
C204 C205 1.3900
C204 H204 0.9400
C205 C206 1.3900
C205 H205 0.9400
C206 C207 1.63(2)
C207 H20A 0.9700
C207 H20B 0.9700
C207 H20C 0.9700

loop_
_geom_torsion_atom_site_label_1
_geom_torsion_atom_site_label_2
_geom_torsion_atom_site_label_3
_geom_torsion_atom_site_label_4
_geom_torsion
C21 P1 C1 C5 45.6(4)
C31 P1 C1 C5 -84.7(4)
C21 P1 C1 C2 -137.2(3)
C31 P1 C1 C2 92.4(4)
C21 P1 C1 Fe -47.6(4)
C31 P1 C1 Fe -177.9(3)
C6 Fe C1 C5 -143.3(4)
C8 Fe C1 C5 43(3)
C4 Fe C1 C5 37.9(3)
C7 Fe C1 C5 176.4(5)
C10 Fe C1 C5 -98.3(4)
C9 Fe C1 C5 -57.5(4)
C2 Fe C1 C5 119.6(4)
C3 Fe C1 C5 81.6(3)
C6 Fe C1 C2 97.1(4)
C5 Fe C1 C2 -119.6(4)
C8 Fe C1 C2 -76(3)
C4 Fe C1 C2 -81.7(3)
C7 Fe C1 C2 56.8(5)
C10 Fe C1 C2 142.1(4)
C9 Fe C1 C2 -177.1(4)
C3 Fe C1 C2 -38.0(3)
C6 Fe C1 P1 -19.8(5)
C5 Fe C1 P1 123.6(4)
C8 Fe C1 P1 167(3)
C4 Fe C1 P1 161.4(4)
C7 Fe C1 P1 -60.0(6)
C10 Fe C1 P1 25.3(5)
C9 Fe C1 P1 66.1(5)
C2 Fe C1 P1 -116.8(4)
C3 Fe C1 P1 -154.8(4)
C5 C1 C2 C3 1.0(5)
P1 C1 C2 C3 -176.7(3)
Fe C1 C2 C3 59.9(3)
C5 C1 C2 C11 -179.3(4)
P1 C1 C2 C11 3.0(6)
Fe C1 C2 C11 -120.4(4)
C5 C1 C2 Fe -58.9(3)
P1 C1 C2 Fe 123.4(3)
C6 Fe C2 C3 138.2(4)
C1 Fe C2 C3 -117.6(4)
C5 Fe C2 C3 -79.9(3)
C8 Fe C2 C3 56.2(4)
C4 Fe C2 C3 -36.4(3)
C7 Fe C2 C3 95.4(4)
C10 Fe C2 C3 175.7(4)
C9 Fe C2 C3 26(4)
C6 Fe C2 C1 -104.1(4)
C5 Fe C2 C1 37.7(3)
C8 Fe C2 C1 173.8(3)
C4 Fe C2 C1 81.3(3)
C7 Fe C2 C1 -147.0(4)
C10 Fe C2 C1 -66.7(5)
C9 Fe C2 C1 143(4)
C3 Fe C2 C1 117.6(4)
C6 Fe C2 C11 16.5(5)
C1 Fe C2 C11 120.7(5)
C5 Fe C2 C11 158.4(4)
C8 Fe C2 C11 -65.5(5)
C4 Fe C2 C11 -158.1(4)
C7 Fe C2 C11 -26.3(5)
C10 Fe C2 C11 54.0(6)
C9 Fe C2 C11 -96(4)
C3 Fe C2 C11 -121.7(5)
C1 C2 C3 C4 -1.2(5)
C11 C2 C3 C4 179.1(4)
Fe C2 C3 C4 57.8(3)
C1 C2 C3 Fe -59.0(3)
C11 C2 C3 Fe 121.3(4)
C6 Fe C3 C4 170.9(4)
C1 Fe C3 C4 -82.3(3)
C5 Fe C3 C4 -37.6(3)
C8 Fe C3 C4 94.9(3)
C7 Fe C3 C4 137.5(3)
C10 Fe C3 C4 97(4)
C9 Fe C3 C4 60.3(4)
C2 Fe C3 C4 -121.6(4)
C6 Fe C3 C2 -67.5(4)
C1 Fe C3 C2 39.4(3)
C5 Fe C3 C2 84.0(3)
C8 Fe C3 C2 -143.5(3)
C4 Fe C3 C2 121.6(4)
C7 Fe C3 C2 -100.9(3)
C10 Fe C3 C2 -142(4)
C9 Fe C3 C2 -178.0(3)
C2 C3 C4 C5 1.1(5)
Fe C3 C4 C5 59.4(3)
C2 C3 C4 Fe -58.3(3)
C6 Fe C4 C5 152(3)
C1 Fe C4 C5 -38.5(3)
C8 Fe C4 C5 141.9(3)
C7 Fe C4 C5 176.1(3)
C10 Fe C4 C5 67.0(4)
C9 Fe C4 C5 99.5(3)
C2 Fe C4 C5 -83.4(3)
C3 Fe C4 C5 -119.4(4)
C6 Fe C4 C3 -89(3)
C1 Fe C4 C3 80.9(3)
C5 Fe C4 C3 119.4(4)
C8 Fe C4 C3 -98.7(3)
C7 Fe C4 C3 -64.5(4)
C10 Fe C4 C3 -173.5(3)
C9 Fe C4 C3 -141.0(3)
C2 Fe C4 C3 36.1(3)
C3 C4 C5 C1 -0.4(5)
Fe C4 C5 C1 59.4(3)
C3 C4 C5 Fe -59.8(3)
C2 C1 C5 C4 -0.3(5)
P1 C1 C5 C4 177.1(3)
Fe C1 C5 C4 -59.7(3)
C2 C1 C5 Fe 59.4(3)
P1 C1 C5 Fe -123.2(4)
C6 Fe C5 C4 -175.2(4)
C1 Fe C5 C4 118.6(4)
C8 Fe C5 C4 -57.2(4)
C7 Fe C5 C4 -35(3)
C10 Fe C5 C4 -139.2(3)
C9 Fe C5 C4 -96.2(3)
C2 Fe C5 C4 80.6(3)
C3 Fe C5 C4 37.5(3)
C6 Fe C5 C1 66.3(5)
C8 Fe C5 C1 -175.8(3)
C4 Fe C5 C1 -118.6(4)
C7 Fe C5 C1 -153(3)
C10 Fe C5 C1 102.2(3)
C9 Fe C5 C1 145.2(3)
C2 Fe C5 C1 -38.0(2)
C3 Fe C5 C1 -81.1(3)
C1 Fe C6 C7 -142.0(4)
C5 Fe C6 C7 175.2(4)
C8 Fe C6 C7 37.4(4)
C4 Fe C6 C7 27(3)
C10 Fe C6 C7 119.0(5)
C9 Fe C6 C7 81.3(4)
C2 Fe C6 C7 -95.6(4)
C3 Fe C6 C7 -54.7(5)
C1 Fe C6 C10 99.0(4)
C5 Fe C6 C10 56.1(5)
C8 Fe C6 C10 -81.6(4)
C4 Fe C6 C10 -92(3)
C7 Fe C6 C10 -119.0(5)
C9 Fe C6 C10 -37.7(4)
C2 Fe C6 C10 145.4(3)
C3 Fe C6 C10 -173.7(3)
C10 C6 C7 C8 1.6(7)
Fe C6 C7 C8 -59.2(4)
C10 C6 C7 Fe 60.8(4)
C1 Fe C7 C6 65.2(6)
C5 Fe C7 C6 -144(3)
C8 Fe C7 C6 -119.7(6)
C4 Fe C7 C6 -176.1(4)
C10 Fe C7 C6 -37.8(4)
C9 Fe C7 C6 -81.1(5)
C2 Fe C7 C6 102.1(4)
C3 Fe C7 C6 145.2(4)
C6 Fe C7 C8 119.7(6)
C1 Fe C7 C8 -175.1(3)
C5 Fe C7 C8 -25(3)
C4 Fe C7 C8 -56.5(5)
C10 Fe C7 C8 81.9(4)
C9 Fe C7 C8 38.6(4)
C2 Fe C7 C8 -138.2(4)
C3 Fe C7 C8 -95.1(4)
C6 C7 C8 C9 -1.7(6)
Fe C7 C8 C9 -60.9(4)
C6 C7 C8 Fe 59.2(4)
C6 Fe C8 C9 80.6(5)
C1 Fe C8 C9 -106(3)
C5 Fe C8 C9 -65.6(5)
C4 Fe C8 C9 -100.6(4)
C7 Fe C8 C9 117.2(6)
C10 Fe C8 C9 37.0(4)
C2 Fe C8 C9 -177.6(4)
C3 Fe C8 C9 -143.2(4)
C6 Fe C8 C7 -36.7(5)
C1 Fe C8 C7 137(3)
C5 Fe C8 C7 177.2(4)
C4 Fe C8 C7 142.2(5)
C10 Fe C8 C7 -80.3(5)
C9 Fe C8 C7 -117.2(6)
C2 Fe C8 C7 65.2(5)
C3 Fe C8 C7 99.6(5)
C7 C8 C9 C10 1.2(6)
Fe C8 C9 C10 -59.6(4)
C7 C8 C9 Fe 60.8(4)
C6 Fe C9 C10 38.1(4)
C1 Fe C9 C10 -67.0(6)
C5 Fe C9 C10 -103.6(5)
C8 Fe C9 C10 119.5(6)
C4 Fe C9 C10 -147.1(4)
C7 Fe C9 C10 81.0(5)
C2 Fe C9 C10 152(4)
C3 Fe C9 C10 176.1(4)
C6 Fe C9 C8 -81.5(5)
C1 Fe C9 C8 173.4(3)
C5 Fe C9 C8 136.9(3)
C4 Fe C9 C8 93.4(4)
C7 Fe C9 C8 -38.6(4)
C10 Fe C9 C8 -119.5(6)
C2 Fe C9 C8 32(4)
C3 Fe C9 C8 56.6(5)
C8 C9 C10 C6 -0.3(6)
Fe C9 C10 C6 -59.6(4)
C8 C9 C10 Fe 59.3(4)
C7 C6 C10 C9 -0.8(7)
Fe C6 C10 C9 60.2(4)
C7 C6 C10 Fe -61.0(4)
C6 Fe C10 C9 -118.3(6)
C1 Fe C10 C9 139.6(4)
C5 Fe C10 C9 93.7(4)
C8 Fe C10 C9 -37.5(4)
C4 Fe C10 C9 52.4(6)
C7 Fe C10 C9 -81.2(4)
C2 Fe C10 C9 -177.6(3)
C3 Fe C10 C9 -39(4)
C1 Fe C10 C6 -102.1(4)
C5 Fe C10 C6 -148.0(4)
C8 Fe C10 C6 80.8(4)
C4 Fe C10 C6 170.7(4)
C7 Fe C10 C6 37.1(4)
C9 Fe C10 C6 118.3(6)
C2 Fe C10 C6 -59.3(6)
C3 Fe C10 C6 79(4)
C3 C2 C11 C12 106.5(5)
C1 C2 C11 C12 -73.1(6)
Fe C2 C11 C12 -162.2(3)
C2 C11 C12 B1 168.5(4)
C41 B1 C12 C11 -57.8(5)
C51 B1 C12 C11 -176.2(4)
C61 B1 C12 C11 60.4(5)
C1 P1 C21 C22 102.9(4)
C31 P1 C21 C22 -124.0(3)
C1 P1 C21 C26 -73.4(4)
C31 P1 C21 C26 59.7(4)
C26 C21 C22 C23 1.0(6)
P1 C21 C22 C23 -175.2(3)
C26 C21 C22 C27 -177.0(4)
P1 C21 C22 C27 6.7(6)
C21 C22 C23 C24 1.1(7)
C27 C22 C23 C24 179.3(4)
C22 C23 C24 C25 -1.4(7)
C22 C23 C24 C28 178.3(5)
C23 C24 C25 C26 -0.5(7)
C28 C24 C25 C26 179.8(4)
C24 C25 C26 C21 2.6(7)
C24 C25 C26 C29 -174.8(4)
C22 C21 C26 C25 -2.8(6)
P1 C21 C26 C25 173.5(3)
C22 C21 C26 C29 174.4(4)
P1 C21 C26 C29 -9.3(6)
C1 P1 C31 C32 -169.9(3)
C21 P1 C31 C32 60.5(4)
C1 P1 C31 C36 11.7(5)
C21 P1 C31 C36 -117.8(4)
C36 C31 C32 C33 2.4(7)
P1 C31 C32 C33 -176.0(4)
C36 C31 C32 C37 -174.8(5)
P1 C31 C32 C37 6.8(6)
C31 C32 C33 C34 -1.0(8)
C37 C32 C33 C34 176.3(6)
C32 C33 C34 C35 -1.5(10)
C32 C33 C34 C38 178.9(7)
C33 C34 C35 C36 2.6(11)
C38 C34 C35 C36 -177.8(7)
C34 C35 C36 C31 -1.2(9)
C34 C35 C36 C39 -178.9(6)
C32 C31 C36 C35 -1.4(7)
P1 C31 C36 C35 176.9(4)
C32 C31 C36 C39 176.2(5)
P1 C31 C36 C39 -5.5(7)
C12 B1 C41 C42 45(16)
C51 B1 C41 C42 158(16)
C61 B1 C41 C42 -78(16)
B1 C41 C42 C43 175(100)
C41 C42 C43 C44 -135(8)
C41 C42 C43 C48 46(8)
C48 C43 C44 C45 2.8(8)
C42 C43 C44 C45 -176.9(5)
C43 C44 C45 C46 -1.7(9)
C44 C45 C46 C47 -0.3(8)
C44 C45 C46 C49 -179.9(5)
C45 C46 C47 C48 1.2(8)
C49 C46 C47 C48 -179.2(5)
C46 C47 C48 C43 0.0(8)
C44 C43 C48 C47 -1.9(7)
C42 C43 C48 C47 177.8(5)
C41 B1 C51 C56 157.1(5)
C12 B1 C51 C56 -87.7(5)
C61 B1 C51 C56 36.9(6)
C41 B1 C51 C52 -32.2(6)
C12 B1 C51 C52 83.1(5)
C61 B1 C51 C52 -152.3(5)
C56 C51 C52 F52 176.8(5)
B1 C51 C52 F52 5.0(8)
C56 C51 C52 C53 -2.5(8)
B1 C51 C52 C53 -174.3(5)
F52 C52 C53 F53 2.2(8)
C51 C52 C53 F53 -178.5(5)
F52 C52 C53 C54 -179.2(5)
C51 C52 C53 C54 0.2(9)
F53 C53 C54 C55 179.9(5)
C52 C53 C54 C55 1.2(10)
F53 C53 C54 F54 0.4(10)
C52 C53 C54 F54 -178.3(5)
F54 C54 C55 F55 -2.1(9)
C53 C54 C55 F55 178.4(5)
F54 C54 C55 C56 179.4(5)
C53 C54 C55 C56 0.0(9)
C52 C51 C56 F56 -177.0(4)
B1 C51 C56 F56 -5.3(7)
C52 C51 C56 C55 3.8(8)
B1 C51 C56 C55 175.5(5)
C54 C55 C56 C51 -2.7(9)
F55 C55 C56 C51 178.8(5)
C54 C55 C56 F56 178.0(5)
F55 C55 C56 F56 -0.4(7)
C41 B1 C61 C62 140.6(5)
C12 B1 C61 C62 22.2(7)
C51 B1 C61 C62 -96.6(5)
C41 B1 C61 C66 -38.0(6)
C12 B1 C61 C66 -156.4(5)
C51 B1 C61 C66 84.8(6)
C66 C61 C62 F62 -179.0(5)
B1 C61 C62 F62 2.3(7)
C66 C61 C62 C63 2.0(8)
B1 C61 C62 C63 -176.7(5)
F62 C62 C63 F63 1.0(8)
C61 C62 C63 F63 180.0(5)
F62 C62 C63 C64 -178.9(5)
C61 C62 C63 C64 0.1(9)
F63 C63 C64 F64 0.6(9)
C62 C63 C64 F64 -179.5(5)
F63 C63 C64 C65 178.7(6)
C62 C63 C64 C65 -1.5(9)
F64 C64 C65 F65 2.5(10)
C63 C64 C65 F65 -175.5(6)
F64 C64 C65 C66 178.5(6)
C63 C64 C65 C66 0.5(10)
F65 C65 C66 F66 0.6(9)
C64 C65 C66 F66 -175.2(6)
F65 C65 C66 C61 177.9(6)
C64 C65 C66 C61 2.1(10)
C62 C61 C66 C65 -3.2(8)
B1 C61 C66 C65 175.6(6)
C62 C61 C66 F66 174.0(5)
B1 C61 C66 F66 -7.2(8)
C106 C101 C102 C103 0.0
C101 C102 C103 C104 0.0
C102 C103 C104 C105 0.0
C103 C104 C105 C106 0.0
C104 C105 C106 C101 0.0
C104 C105 C106 C107 -174.7(9)
C102 C101 C106 C105 0.0
C102 C101 C106 C107 174.8(9)
C206 C201 C202 C203 0.0
C201 C202 C203 C204 0.0
C202 C203 C204 C205 0.0
C203 C204 C205 C206 0.0
C204 C205 C206 C201 0.0
C204 C205 C206 C207 -179.8(14)
C202 C201 C206 C205 0.0
C202 C201 C206 C207 179.8(14)
